data_4089073
loop_
_publ_author_name
'Pal, Shiv'
'Dasgupta, Rajarshi'
'Khan, Shabana'

_publ_section_title
;
 Acyclic \a-Phosphinoamido-Germylene: Synthesis and Characterization
;
_journal_issue 20
_journal_name_full Organometallics
_journal_page_first 3635
_journal_paper_doi 10.1021/acs.organomet.6b00689
_journal_volume 35
_journal_year 2016
_chemical_formula_sum 'C48 H54 Ge N2 P2'
_chemical_formula_weight 793.46
_space_group_crystal_system triclinic
_space_group_IT_number 2
_space_group_name_Hall '-P 1'
_space_group_name_H-M_alt 'P -1'
_atom_sites_solution_hydrogens geom
_audit_creation_method SHELXL-2014/6
_cell_angle_alpha 95.526(5)
_cell_angle_beta 91.930(6)
_cell_angle_gamma 90.621(5)
_cell_formula_units_Z 4
_cell_length_a 10.754(2)
_cell_length_b 17.660(3)
_cell_length_c 22.507(4)
_cell_measurement_reflns_used 7683
_cell_measurement_temperature 150(2)
_cell_measurement_theta_max 22.20
_cell_measurement_theta_min 2.35
_cell_volume 4251.7(13)
_computing_cell_refinement 'Bruker SAINT'
_computing_data_collection 'Bruker APEX2'
_computing_data_reduction 'Bruker SAINT'
_computing_molecular_graphics 'Bruker SHELXTL'
_computing_publication_material 'Bruker SHELXTL'
_computing_structure_refinement 'SHELXL-2014 (Sheldrick 2014)'
_computing_structure_solution 'SHELXS-97 (Sheldrick 2008)'
_diffrn_ambient_temperature 150(2)
_diffrn_measured_fraction_theta_full 0.999
_diffrn_measured_fraction_theta_max 0.999
_diffrn_measurement_device_type 'Bruker APEX-II CCD'
_diffrn_measurement_method '\f and \w scans'
_diffrn_radiation_type MoK\a
_diffrn_radiation_wavelength 0.71073
_diffrn_reflns_av_R_equivalents 0.1910
_diffrn_reflns_av_unetI/netI 0.1438
_diffrn_reflns_Laue_measured_fraction_full 0.999
_diffrn_reflns_Laue_measured_fraction_max 0.999
_diffrn_reflns_limit_h_max 12
_diffrn_reflns_limit_h_min -12
_diffrn_reflns_limit_k_max 21
_diffrn_reflns_limit_k_min -21
_diffrn_reflns_limit_l_max 27
_diffrn_reflns_limit_l_min -26
_diffrn_reflns_number 80912
_diffrn_reflns_point_group_measured_fraction_full 0.999
_diffrn_reflns_point_group_measured_fraction_max 0.999
_diffrn_reflns_theta_full 25.242
_diffrn_reflns_theta_max 25.248
_diffrn_reflns_theta_min 2.249
_exptl_absorpt_coefficient_mu 0.830
_exptl_absorpt_correction_type multi-scan
_exptl_absorpt_process_details 'Sheldrick,G.M(2012)SADABS.BrukerAXS Inc.,Madison,Wisconsin,USA.'
_exptl_crystal_colour 'pale yellow'
_exptl_crystal_density_diffrn 1.239
_exptl_crystal_description block
_exptl_crystal_F_000 1672
_exptl_crystal_size_max 0.1
_exptl_crystal_size_mid 0.1
_exptl_crystal_size_min 0.1
_exptl_transmission_factor_max 0.7457
_exptl_transmission_factor_min 0.6200
_refine_diff_density_max 1.367
_refine_diff_density_min -0.780
_refine_diff_density_rms 0.085
_refine_ls_extinction_method none
_refine_ls_goodness_of_fit_ref 1.013
_refine_ls_hydrogen_treatment constr
_refine_ls_matrix_type full
_refine_ls_number_parameters 971
_refine_ls_number_reflns 15370
_refine_ls_number_restraints 0
_refine_ls_restrained_S_all 1.013
_refine_ls_R_factor_all 0.1447
_refine_ls_R_factor_gt 0.0644
_refine_ls_shift/su_max 0.001
_refine_ls_shift/su_mean 0.000
_refine_ls_structure_factor_coef Fsqd
_refine_ls_weighting_details 'w=1/[\s^2^(Fo^2^)+(0.0615P)^2^+2.0486P] where P=(Fo^2^+2Fc^2^)/3'
_refine_ls_weighting_scheme calc
_refine_ls_wR_factor_gt 0.1276
_refine_ls_wR_factor_ref 0.1577
_reflns_Friedel_coverage 0.000
_reflns_number_gt 8612
_reflns_number_total 15370
_reflns_threshold_expression 'I > 2\s(I)'
_cod_data_source_file om6b00689_si_002.cif
_cod_data_source_block 3
_cod_original_cell_volume 4252.0(14)
_cod_database_code 4089073
_shelx_space_group_comment
;
The symmetry employed for this shelxl refinement is uniquely defined
by the following loop, which should always be used as a source of
symmetry information in preference to the above space-group names.
They are only intended as comments.
;
_shelxl_version_number 2014/6

loop_
_space_group_symop_operation_xyz
'x, y, z'
'-x, -y, -z'

loop_
_atom_site_label
_atom_site_type_symbol
_atom_site_fract_x
_atom_site_fract_y
_atom_site_fract_z
_atom_site_U_iso_or_equiv
_atom_site_adp_type
_atom_site_occupancy
_atom_site_site_symmetry_order
_atom_site_calc_flag
_atom_site_refinement_flags_posn
_atom_site_refinement_flags_adp
Ge1 Ge 0.35250(5) 0.67082(3) 0.22059(2) 0.02429(16) Uani 1 1 d . .
Ge2 Ge 0.90294(6) 0.97572(3) 0.71190(3) 0.03385(17) Uani 1 1 d . .
P2 P 0.39373(12) 0.56626(7) 0.33085(5) 0.0200(3) Uani 1 1 d . .
P1 P 0.32816(12) 0.48589(7) 0.19992(5) 0.0220(3) Uani 1 1 d . .
P3 P 0.94609(13) 0.79124(7) 0.70060(6) 0.0291(3) Uani 1 1 d . .
P4 P 0.86695(13) 0.88214(7) 0.82698(6) 0.0283(3) Uani 1 1 d . .
N2 N 0.3904(3) 0.6518(2) 0.29892(16) 0.0194(9) Uani 1 1 d . .
N1 N 0.3240(4) 0.5766(2) 0.17657(16) 0.0203(9) Uani 1 1 d . .
N3 N 0.9350(4) 0.8801(2) 0.67342(18) 0.0283(10) Uani 1 1 d . .
N4 N 0.8688(4) 0.9650(2) 0.79187(17) 0.0277(10) Uani 1 1 d . .
C96 C 0.2388(4) 0.4230(3) 0.1446(2) 0.0239(12) Uani 1 1 d . .
C1 C 0.4159(4) 0.7230(2) 0.33563(19) 0.0193(11) Uani 1 1 d . .
C4 C 0.4752(4) 0.5874(3) 0.4031(2) 0.0212(11) Uani 1 1 d . .
C3 C 0.1697(4) 0.5911(3) 0.0949(2) 0.0231(12) Uani 1 1 d . .
C2 C 0.2947(4) 0.5922(3) 0.1152(2) 0.0203(11) Uani 1 1 d . .
C5 C 0.2334(4) 0.5516(2) 0.3521(2) 0.0209(11) Uani 1 1 d . .
C6 C 0.0644(4) 0.5748(3) 0.1345(2) 0.0265(12) Uani 1 1 d . .
H6 H 0.0996 0.5486 0.1687 0.032 Uiso 1 1 calc R U
C7 C 0.3165(5) 0.7673(3) 0.3575(2) 0.0240(12) Uani 1 1 d . .
C8 C 0.5263(4) 0.6164(3) 0.0990(2) 0.0294(13) Uani 1 1 d . .
H8 H 0.5305 0.6099 0.1427 0.035 Uiso 1 1 calc R U
C9 C 0.4857(5) 0.4520(3) 0.1866(2) 0.0250(12) Uani 1 1 d . .
C10 C 0.3920(5) 0.6122(3) 0.0789(2) 0.0249(12) Uani 1 1 d . .
C11 C 0.4367(5) 0.6360(3) 0.4510(2) 0.0263(12) Uani 1 1 d . .
H11 H 0.3618 0.6634 0.4473 0.032 Uiso 1 1 calc R U
C12 C 0.7879(5) 0.7524(3) 0.6930(2) 0.0264(12) Uani 1 1 d . .
C13 C 0.5850(5) 0.5475(3) 0.4106(2) 0.0289(13) Uani 1 1 d . .
H13 H 0.6122 0.5128 0.3789 0.035 Uiso 1 1 calc R U
C14 C 0.8394(5) 1.0381(3) 0.8225(2) 0.0286(13) Uani 1 1 d . .
C15 C 0.1812(4) 0.7465(3) 0.3435(2) 0.0278(12) Uani 1 1 d . .
H15 H 0.1787 0.6984 0.3161 0.033 Uiso 1 1 calc R U
C16 C 0.9567(5) 0.8884(3) 0.6106(2) 0.0299(13) Uani 1 1 d . .
C17 C 1.0135(5) 0.8814(3) 0.8705(2) 0.0306(13) Uani 1 1 d . .
C18 C 0.9340(5) 1.0880(3) 0.8479(2) 0.0305(13) Uani 1 1 d . .
C19 C 0.8578(5) 0.8882(3) 0.5690(2) 0.0308(13) Uani 1 1 d . .
C20 C 0.7143(5) 1.0604(3) 0.8240(2) 0.0319(13) Uani 1 1 d . .
C21 C 0.5393(5) 0.7465(3) 0.3472(2) 0.0257(12) Uani 1 1 d . .
C22 C 0.2572(5) 0.4135(3) 0.0834(2) 0.0285(12) Uani 1 1 d . .
H22 H 0.3186 0.4436 0.0669 0.034 Uiso 1 1 calc R U
C23 C 0.6885(5) 0.7964(3) 0.7124(2) 0.0310(13) Uani 1 1 d . .
H23 H 0.7018 0.8493 0.7231 0.037 Uiso 1 1 calc R U
C24 C 0.5859(5) 0.4955(3) 0.2128(2) 0.0339(13) Uani 1 1 d . .
H24 H 0.5717 0.5452 0.2312 0.041 Uiso 1 1 calc R U
C25 C 0.7637(5) 0.6747(3) 0.6785(2) 0.0314(13) Uani 1 1 d . .
H25 H 0.8294 0.6423 0.6655 0.038 Uiso 1 1 calc R U
C26 C 0.7559(4) 0.8952(3) 0.8867(2) 0.0281(12) Uani 1 1 d . .
C27 C 0.1365(5) 0.5556(3) 0.3104(2) 0.0275(12) Uani 1 1 d . .
H27 H 0.1534 0.5723 0.2725 0.033 Uiso 1 1 calc R U
C28 C 0.5124(5) 0.3796(3) 0.1605(2) 0.0358(14) Uani 1 1 d . .
H28 H 0.4463 0.3482 0.1427 0.043 Uiso 1 1 calc R U
C29 C 0.1441(5) 0.6094(3) 0.0373(2) 0.0330(13) Uani 1 1 d . .
H29 H 0.0600 0.6095 0.0230 0.040 Uiso 1 1 calc R U
C30 C 1.0228(5) 0.8753(3) 0.9322(2) 0.0344(13) Uani 1 1 d . .
H30 H 0.9501 0.8794 0.9550 0.041 Uiso 1 1 calc R U
C31 C 0.2372(6) 0.6275(3) 0.0004(2) 0.0400(15) Uani 1 1 d . .
H31 H 0.2176 0.6388 -0.0393 0.048 Uiso 1 1 calc R U
C32 C 0.3580(5) 0.6291(3) 0.0212(2) 0.0352(14) Uani 1 1 d . .
H32 H 0.4215 0.6421 -0.0045 0.042 Uiso 1 1 calc R U
C33 C 0.1122(5) 0.7312(3) 0.3993(2) 0.0349(14) Uani 1 1 d . .
H33A H 0.1523 0.6896 0.4182 0.052 Uiso 1 1 calc R U
H33B H 0.0256 0.7170 0.3882 0.052 Uiso 1 1 calc R U
H33C H 0.1143 0.7772 0.4274 0.052 Uiso 1 1 calc R U
C34 C 0.1495(5) 0.3772(3) 0.1678(2) 0.0276(12) Uani 1 1 d . .
H34 H 0.1358 0.3824 0.2095 0.033 Uiso 1 1 calc R U
C35 C 0.2046(5) 0.5230(3) 0.4060(2) 0.0294(13) Uani 1 1 d . .
H35 H 0.2694 0.5178 0.4350 0.035 Uiso 1 1 calc R U
C36 C 0.7493(5) 0.9541(3) 0.9312(2) 0.0329(13) Uani 1 1 d . .
H36 H 0.8045 0.9964 0.9311 0.040 Uiso 1 1 calc R U
C37 C 0.5058(5) 0.6449(3) 0.5037(2) 0.0320(13) Uani 1 1 d . .
H37 H 0.4778 0.6778 0.5363 0.038 Uiso 1 1 calc R U
C38 C 0.5627(5) 0.8143(3) 0.3832(2) 0.0345(14) Uani 1 1 d . .
H38 H 0.6460 0.8317 0.3913 0.041 Uiso 1 1 calc R U
C39 C 0.7233(5) 0.8855(3) 0.5850(2) 0.0335(13) Uani 1 1 d . .
H39 H 0.7211 0.8843 0.6293 0.040 Uiso 1 1 calc R U
C40 C 0.6474(5) 0.7016(3) 0.3211(2) 0.0319(13) Uani 1 1 d . .
H40 H 0.6194 0.6474 0.3121 0.038 Uiso 1 1 calc R U
C41 C 1.0261(5) 0.7321(3) 0.6425(2) 0.0316(13) Uani 1 1 d . .
C42 C 0.3462(5) 0.8336(3) 0.3938(2) 0.0339(13) Uani 1 1 d . .
H42 H 0.2808 0.8641 0.4099 0.041 Uiso 1 1 calc R U
C43 C 0.1881(5) 0.3611(3) 0.0465(2) 0.0355(14) Uani 1 1 d . .
H43 H 0.2010 0.3558 0.0048 0.043 Uiso 1 1 calc R U
C44 C 0.5507(6) 0.6888(3) 0.7017(2) 0.0414(15) Uani 1 1 d . .
H44 H 0.4701 0.6672 0.7047 0.050 Uiso 1 1 calc R U
C45 C 0.4659(6) 0.8561(3) 0.4071(2) 0.0406(15) Uani 1 1 d . .
H45 H 0.4830 0.9011 0.4329 0.049 Uiso 1 1 calc R U
C46 C 0.5714(5) 0.7660(3) 0.7167(2) 0.0356(14) Uani 1 1 d . .
H46 H 0.5050 0.7977 0.7298 0.043 Uiso 1 1 calc R U
C47 C 0.0996(5) 0.3163(3) 0.0702(3) 0.0399(15) Uani 1 1 d . .
H47 H 0.0520 0.2800 0.0448 0.048 Uiso 1 1 calc R U
C48 C 0.6733(5) 0.8330(3) 0.8880(3) 0.0399(15) Uani 1 1 d . .
H48 H 0.6743 0.7920 0.8574 0.048 Uiso 1 1 calc R U
C49 C 0.6463(6) 0.6444(3) 0.6828(2) 0.0375(14) Uani 1 1 d . .
H49 H 0.6320 0.5916 0.6723 0.045 Uiso 1 1 calc R U
C50 C 0.9807(6) 0.7136(3) 0.5844(2) 0.0389(15) Uani 1 1 d . .
H50 H 0.9008 0.7307 0.5728 0.047 Uiso 1 1 calc R U
C51 C 0.6094(5) 1.0119(3) 0.7922(3) 0.0411(15) Uani 1 1 d . .
H51 H 0.6407 0.9589 0.7846 0.049 Uiso 1 1 calc R U
C52 C 0.6863(6) 1.1308(3) 0.8529(2) 0.0416(15) Uani 1 1 d . .
H52 H 0.6022 1.1465 0.8541 0.050 Uiso 1 1 calc R U
C53 C -0.0348(5) 0.5224(3) 0.1020(2) 0.0407(15) Uani 1 1 d . .
H53A H -0.0727 0.5475 0.0690 0.061 Uiso 1 1 calc R U
H53B H -0.0991 0.5113 0.1299 0.061 Uiso 1 1 calc R U
H53C H 0.0034 0.4749 0.0862 0.061 Uiso 1 1 calc R U
C54 C 0.6000(5) 0.5518(3) 0.0669(2) 0.0433(15) Uani 1 1 d . .
H54A H 0.5629 0.5028 0.0742 0.065 Uiso 1 1 calc R U
H54B H 0.6865 0.5546 0.0822 0.065 Uiso 1 1 calc R U
H54C H 0.5976 0.5569 0.0239 0.065 Uiso 1 1 calc R U
C55 C 1.0698(5) 1.0704(3) 0.8439(2) 0.0331(13) Uani 1 1 d . .
H55 H 1.0766 1.0176 0.8239 0.040 Uiso 1 1 calc R U
C56 C 0.0855(6) 0.5024(3) 0.4181(3) 0.0389(15) Uani 1 1 d . .
H56 H 0.0686 0.4838 0.4552 0.047 Uiso 1 1 calc R U
C57 C 1.1216(5) 0.8733(3) 0.8389(3) 0.0367(14) Uani 1 1 d . .
H57 H 1.1175 0.8754 0.7969 0.044 Uiso 1 1 calc R U
C58 C 0.0166(5) 0.5361(3) 0.3225(2) 0.0370(14) Uani 1 1 d . .
H58 H -0.0488 0.5413 0.2938 0.044 Uiso 1 1 calc R U
C59 C 0.8998(6) 1.1573(3) 0.8761(2) 0.0386(15) Uani 1 1 d . .
H59 H 0.9627 1.1914 0.8936 0.046 Uiso 1 1 calc R U
C60 C 1.0805(5) 0.8985(3) 0.5935(3) 0.0378(14) Uani 1 1 d . .
C61 C 0.7052(5) 0.4675(4) 0.2125(3) 0.0449(16) Uani 1 1 d . .
H61 H 0.7719 0.4978 0.2310 0.054 Uiso 1 1 calc R U
C62 C 0.6548(5) 0.5576(3) 0.4636(3) 0.0433(15) Uani 1 1 d . .
H62 H 0.7301 0.5308 0.4680 0.052 Uiso 1 1 calc R U
C63 C 0.0810(5) 0.3244(3) 0.1308(3) 0.0377(14) Uani 1 1 d . .
H63 H 0.0206 0.2934 0.1471 0.045 Uiso 1 1 calc R U
C64 C -0.0090(6) 0.5086(3) 0.3769(3) 0.0468(17) Uani 1 1 d . .
H64 H -0.0916 0.4943 0.3852 0.056 Uiso 1 1 calc R U
C65 C 0.1152(5) 0.8077(3) 0.3106(3) 0.0445(16) Uani 1 1 d . .
H65A H 0.1108 0.8547 0.3374 0.067 Uiso 1 1 calc R U
H65B H 0.0309 0.7900 0.2981 0.067 Uiso 1 1 calc R U
H65C H 0.1619 0.8176 0.2755 0.067 Uiso 1 1 calc R U
C66 C 0.6148(5) 0.6066(3) 0.5097(2) 0.0385(14) Uani 1 1 d . .
H66 H 0.6630 0.6140 0.5460 0.046 Uiso 1 1 calc R U
C67 C 0.6653(5) 0.9533(3) 0.9756(2) 0.0411(15) Uani 1 1 d . .
H67 H 0.6620 0.9951 1.0054 0.049 Uiso 1 1 calc R U
C68 C 1.2420(6) 0.8568(3) 0.9277(3) 0.0527(17) Uani 1 1 d . .
H68 H 1.3197 0.8483 0.9471 0.063 Uiso 1 1 calc R U
C69 C 1.1355(6) 1.1247(3) 0.8047(3) 0.0486(16) Uani 1 1 d . .
H69A H 1.0927 1.1222 0.7654 0.073 Uiso 1 1 calc R U
H69B H 1.2222 1.1094 0.7999 0.073 Uiso 1 1 calc R U
H69C H 1.1333 1.1768 0.8239 0.073 Uiso 1 1 calc R U
C70 C 0.7779(6) 1.1781(3) 0.8797(2) 0.0416(15) Uani 1 1 d . .
H70 H 0.7568 1.2252 0.9007 0.050 Uiso 1 1 calc R U
C71 C 0.0046(5) 0.6481(3) 0.1601(3) 0.0482(16) Uani 1 1 d . .
H71A H 0.0681 0.6813 0.1818 0.072 Uiso 1 1 calc R U
H71B H -0.0601 0.6361 0.1875 0.072 Uiso 1 1 calc R U
H71C H -0.0327 0.6742 0.1275 0.072 Uiso 1 1 calc R U
C72 C 1.0501(7) 0.6705(3) 0.5429(3) 0.0496(17) Uani 1 1 d . .
H72 H 1.0188 0.6587 0.5030 0.060 Uiso 1 1 calc R U
C73 C 1.0995(6) 0.9064(3) 0.5331(3) 0.0482(17) Uani 1 1 d . .
H73 H 1.1817 0.9142 0.5205 0.058 Uiso 1 1 calc R U
C74 C 1.1403(5) 0.7040(3) 0.6586(3) 0.0468(16) Uani 1 1 d . .
H74 H 1.1725 0.7147 0.6984 0.056 Uiso 1 1 calc R U
C75 C 0.5861(5) 0.6939(3) 0.0906(3) 0.0447(15) Uani 1 1 d . .
H75A H 0.5867 0.7009 0.0480 0.067 Uiso 1 1 calc R U
H75B H 0.6716 0.6958 0.1072 0.067 Uiso 1 1 calc R U
H75C H 0.5380 0.7345 0.1114 0.067 Uiso 1 1 calc R U
C76 C 1.0038(7) 0.9033(3) 0.4923(3) 0.0539(19) Uani 1 1 d . .
H76 H 1.0201 0.9061 0.4513 0.065 Uiso 1 1 calc R U
C77 C 0.6545(6) 0.8149(3) 0.5566(3) 0.0509(17) Uani 1 1 d . .
H77A H 0.6597 0.8123 0.5131 0.076 Uiso 1 1 calc R U
H77B H 0.5670 0.8171 0.5674 0.076 Uiso 1 1 calc R U
H77C H 0.6924 0.7695 0.5711 0.076 Uiso 1 1 calc R U
C78 C 0.5844(5) 0.8909(4) 0.9772(3) 0.0495(17) Uani 1 1 d . .
H78 H 0.5262 0.8899 1.0080 0.059 Uiso 1 1 calc R U
C79 C 1.1358(6) 0.8635(3) 0.9601(3) 0.0469(16) Uani 1 1 d . .
H79 H 1.1405 0.8601 1.0020 0.056 Uiso 1 1 calc R U
C80 C 0.6308(6) 0.3525(3) 0.1597(3) 0.0493(17) Uani 1 1 d . .
H80 H 0.6460 0.3029 0.1412 0.059 Uiso 1 1 calc R U
C81 C 0.5904(6) 0.8313(4) 0.9338(3) 0.0498(17) Uani 1 1 d . .
H81 H 0.5371 0.7882 0.9350 0.060 Uiso 1 1 calc R U
C82 C 1.1892(5) 0.9063(4) 0.6375(3) 0.0528(17) Uani 1 1 d . .
H82 H 1.1638 0.8829 0.6741 0.063 Uiso 1 1 calc R U
C83 C 1.2082(6) 0.6605(3) 0.6175(4) 0.061(2) Uani 1 1 d . .
H83 H 1.2863 0.6410 0.6291 0.073 Uiso 1 1 calc R U
C84 C 0.7279(6) 0.3965(4) 0.1855(3) 0.0536(18) Uani 1 1 d . .
H84 H 0.8104 0.3778 0.1846 0.064 Uiso 1 1 calc R U
C85 C 0.8836(6) 0.8961(3) 0.5096(3) 0.0452(16) Uani 1 1 d . .
H85 H 0.8171 0.8966 0.4807 0.054 Uiso 1 1 calc R U
C86 C 1.1636(7) 0.6457(3) 0.5604(3) 0.0558(19) Uani 1 1 d . .
H86 H 1.2126 0.6173 0.5320 0.067 Uiso 1 1 calc R U
C87 C 1.2356(6) 0.8622(3) 0.8670(3) 0.0481(16) Uani 1 1 d . .
H87 H 1.3089 0.8583 0.8446 0.058 Uiso 1 1 calc R U
C88 C 1.1372(6) 1.0728(3) 0.9044(3) 0.0518(17) Uani 1 1 d . .
H88A H 1.1355 1.1246 0.9243 0.078 Uiso 1 1 calc R U
H88B H 1.2237 1.0575 0.8990 0.078 Uiso 1 1 calc R U
H88C H 1.0959 1.0378 0.9289 0.078 Uiso 1 1 calc R U
C89 C 0.4943(6) 1.0084(4) 0.8283(3) 0.0621(19) Uani 1 1 d . .
H89A H 0.5168 0.9921 0.8677 0.093 Uiso 1 1 calc R U
H89B H 0.4345 0.9720 0.8075 0.093 Uiso 1 1 calc R U
H89C H 0.4568 1.0589 0.8333 0.093 Uiso 1 1 calc R U
C90 C 0.7608(5) 0.7031(3) 0.3629(3) 0.0539(18) Uani 1 1 d . .
H90A H 0.7980 0.7544 0.3673 0.081 Uiso 1 1 calc R U
H90B H 0.8217 0.6667 0.3464 0.081 Uiso 1 1 calc R U
H90C H 0.7362 0.6893 0.4020 0.081 Uiso 1 1 calc R U
C91 C 0.6550(6) 0.9569(3) 0.5694(3) 0.0539(18) Uani 1 1 d . .
H91A H 0.7003 1.0022 0.5878 0.081 Uiso 1 1 calc R U
H91B H 0.5707 0.9563 0.5846 0.081 Uiso 1 1 calc R U
H91C H 0.6505 0.9581 0.5260 0.081 Uiso 1 1 calc R U
C92 C 0.6821(6) 0.7321(4) 0.2620(3) 0.065(2) Uani 1 1 d . .
H92A H 0.6086 0.7303 0.2350 0.097 Uiso 1 1 calc R U
H92B H 0.7476 0.7007 0.2436 0.097 Uiso 1 1 calc R U
H92C H 0.7123 0.7848 0.2700 0.097 Uiso 1 1 calc R U
C93 C 0.5776(6) 1.0406(4) 0.7317(3) 0.071(2) Uani 1 1 d . .
H93A H 0.5496 1.0933 0.7377 0.107 Uiso 1 1 calc R U
H93B H 0.5112 1.0086 0.7112 0.107 Uiso 1 1 calc R U
H93C H 0.6516 1.0382 0.7074 0.107 Uiso 1 1 calc R U
C94 C 1.3058(6) 0.8648(4) 0.6148(3) 0.077(2) Uani 1 1 d . .
H94A H 1.2831 0.8126 0.5990 0.116 Uiso 1 1 calc R U
H94B H 1.3674 0.8636 0.6478 0.116 Uiso 1 1 calc R U
H94C H 1.3413 0.8916 0.5830 0.116 Uiso 1 1 calc R U
C95 C 1.2202(6) 0.9897(4) 0.6562(4) 0.082(2) Uani 1 1 d . .
H95A H 1.2449 1.0146 0.6212 0.124 Uiso 1 1 calc R U
H95B H 1.2888 0.9934 0.6861 0.124 Uiso 1 1 calc R U
H95C H 1.1469 1.0149 0.6732 0.124 Uiso 1 1 calc R U

loop_
_atom_site_aniso_label
_atom_site_aniso_U_11
_atom_site_aniso_U_22
_atom_site_aniso_U_33
_atom_site_aniso_U_23
_atom_site_aniso_U_13
_atom_site_aniso_U_12
Ge1 0.0355(4) 0.0183(3) 0.0200(3) 0.0063(2) 0.0026(2) -0.0003(2)
Ge2 0.0471(4) 0.0210(3) 0.0344(4) 0.0063(3) 0.0039(3) 0.0006(3)
P2 0.0246(8) 0.0150(7) 0.0211(7) 0.0045(5) 0.0034(6) 0.0001(6)
P1 0.0266(8) 0.0202(7) 0.0197(7) 0.0036(6) 0.0042(6) 0.0008(6)
P3 0.0333(9) 0.0210(7) 0.0336(8) 0.0037(6) 0.0055(7) 0.0034(6)
P4 0.0324(8) 0.0207(7) 0.0324(8) 0.0053(6) 0.0031(7) 0.0017(6)
N2 0.026(2) 0.017(2) 0.016(2) 0.0040(17) -0.0008(18) -0.0025(17)
N1 0.028(2) 0.017(2) 0.016(2) 0.0026(17) 0.0029(18) 0.0013(18)
N3 0.030(3) 0.020(2) 0.036(3) 0.0058(19) 0.005(2) -0.0026(19)
N4 0.039(3) 0.013(2) 0.031(2) 0.0051(18) 0.006(2) 0.0035(19)
C96 0.024(3) 0.023(3) 0.025(3) 0.006(2) 0.000(2) 0.003(2)
C1 0.027(3) 0.014(3) 0.017(3) 0.004(2) 0.001(2) -0.002(2)
C4 0.028(3) 0.015(3) 0.023(3) 0.012(2) 0.001(2) -0.003(2)
C3 0.023(3) 0.022(3) 0.024(3) 0.001(2) 0.002(2) 0.001(2)
C2 0.025(3) 0.020(3) 0.016(3) 0.002(2) 0.005(2) -0.001(2)
C5 0.025(3) 0.012(2) 0.028(3) 0.004(2) 0.010(2) -0.003(2)
C6 0.024(3) 0.027(3) 0.030(3) 0.009(2) 0.004(2) 0.005(2)
C7 0.029(3) 0.020(3) 0.024(3) 0.007(2) -0.002(2) -0.001(2)
C8 0.022(3) 0.042(3) 0.025(3) 0.005(2) 0.009(2) -0.003(2)
C9 0.027(3) 0.028(3) 0.021(3) 0.009(2) 0.004(2) -0.001(2)
C10 0.031(3) 0.024(3) 0.020(3) 0.003(2) 0.004(2) 0.005(2)
C11 0.031(3) 0.021(3) 0.028(3) 0.010(2) 0.004(3) 0.000(2)
C12 0.040(3) 0.019(3) 0.021(3) 0.006(2) 0.005(2) -0.002(2)
C13 0.037(3) 0.026(3) 0.023(3) 0.006(2) -0.004(3) 0.007(2)
C14 0.035(3) 0.026(3) 0.025(3) 0.003(2) 0.003(2) 0.006(3)
C15 0.024(3) 0.025(3) 0.035(3) 0.004(2) 0.003(2) 0.007(2)
C16 0.044(4) 0.013(3) 0.032(3) -0.001(2) 0.007(3) 0.001(2)
C17 0.039(3) 0.013(3) 0.040(3) 0.005(2) 0.006(3) 0.003(2)
C18 0.046(4) 0.017(3) 0.030(3) 0.009(2) 0.000(3) 0.001(3)
C19 0.043(4) 0.016(3) 0.034(3) 0.000(2) 0.000(3) 0.003(2)
C20 0.042(4) 0.026(3) 0.030(3) 0.010(2) 0.001(3) 0.005(3)
C21 0.031(3) 0.018(3) 0.030(3) 0.009(2) 0.002(2) -0.004(2)
C22 0.029(3) 0.030(3) 0.026(3) 0.003(2) 0.000(2) -0.004(2)
C23 0.044(4) 0.022(3) 0.027(3) 0.004(2) -0.002(3) 0.002(3)
C24 0.032(3) 0.041(3) 0.029(3) 0.001(3) 0.006(3) -0.001(3)
C25 0.049(4) 0.018(3) 0.029(3) 0.010(2) 0.006(3) 0.004(3)
C26 0.024(3) 0.022(3) 0.039(3) 0.005(2) 0.003(2) 0.006(2)
C27 0.032(3) 0.025(3) 0.025(3) -0.001(2) 0.005(3) -0.002(2)
C28 0.038(4) 0.034(3) 0.036(3) 0.008(3) 0.005(3) 0.005(3)
C29 0.029(3) 0.040(3) 0.031(3) 0.009(3) -0.006(3) 0.004(3)
C30 0.037(4) 0.027(3) 0.040(4) 0.008(3) 0.004(3) 0.000(3)
C31 0.049(4) 0.054(4) 0.018(3) 0.013(3) 0.000(3) 0.001(3)
C32 0.039(4) 0.041(3) 0.027(3) 0.010(3) 0.007(3) -0.003(3)
C33 0.031(3) 0.030(3) 0.045(4) 0.004(3) 0.007(3) 0.008(3)
C34 0.029(3) 0.024(3) 0.032(3) 0.011(2) 0.003(2) -0.002(2)
C35 0.034(3) 0.023(3) 0.031(3) 0.003(2) 0.007(3) -0.001(2)
C36 0.041(4) 0.026(3) 0.034(3) 0.008(3) 0.001(3) 0.003(3)
C37 0.047(4) 0.021(3) 0.028(3) 0.001(2) 0.001(3) -0.001(3)
C38 0.034(3) 0.027(3) 0.042(3) 0.009(3) -0.009(3) -0.007(3)
C39 0.042(4) 0.021(3) 0.037(3) 0.005(2) -0.010(3) -0.001(3)
C40 0.028(3) 0.030(3) 0.038(3) 0.007(3) 0.004(3) -0.008(2)
C41 0.037(3) 0.018(3) 0.042(4) 0.009(2) 0.012(3) 0.006(2)
C42 0.040(4) 0.020(3) 0.042(3) -0.001(3) 0.000(3) 0.005(3)
C43 0.042(4) 0.034(3) 0.029(3) -0.004(3) -0.002(3) 0.005(3)
C44 0.050(4) 0.045(4) 0.031(3) 0.013(3) 0.004(3) -0.015(3)
C45 0.054(4) 0.020(3) 0.045(4) -0.005(3) -0.013(3) -0.002(3)
C46 0.035(4) 0.038(4) 0.034(3) 0.004(3) 0.004(3) 0.004(3)
C47 0.043(4) 0.029(3) 0.046(4) -0.002(3) -0.011(3) -0.006(3)
C48 0.038(4) 0.032(3) 0.050(4) 0.001(3) 0.004(3) 0.003(3)
C49 0.053(4) 0.023(3) 0.037(3) 0.006(3) 0.002(3) -0.008(3)
C50 0.061(4) 0.017(3) 0.041(4) 0.008(3) 0.022(3) 0.003(3)
C51 0.035(4) 0.038(3) 0.051(4) 0.004(3) 0.001(3) 0.005(3)
C52 0.047(4) 0.034(3) 0.046(4) 0.012(3) 0.006(3) 0.015(3)
C53 0.032(3) 0.040(4) 0.051(4) 0.015(3) -0.001(3) -0.004(3)
C54 0.033(3) 0.059(4) 0.039(3) 0.008(3) 0.010(3) 0.006(3)
C55 0.038(3) 0.024(3) 0.039(3) 0.013(2) -0.001(3) -0.007(3)
C56 0.047(4) 0.033(3) 0.039(4) 0.009(3) 0.021(3) -0.002(3)
C57 0.041(4) 0.029(3) 0.041(3) 0.007(3) 0.002(3) 0.006(3)
C58 0.027(3) 0.039(3) 0.043(4) -0.002(3) 0.002(3) -0.001(3)
C59 0.060(4) 0.018(3) 0.038(3) 0.006(3) 0.000(3) 0.000(3)
C60 0.044(4) 0.026(3) 0.046(4) 0.012(3) 0.017(3) 0.003(3)
C61 0.024(3) 0.070(5) 0.042(4) 0.010(3) 0.003(3) 0.006(3)
C62 0.045(4) 0.044(4) 0.043(4) 0.012(3) -0.003(3) 0.014(3)
C63 0.030(3) 0.026(3) 0.059(4) 0.014(3) -0.004(3) -0.004(3)
C64 0.036(4) 0.043(4) 0.063(4) 0.004(3) 0.026(3) -0.017(3)
C65 0.047(4) 0.031(3) 0.058(4) 0.021(3) -0.003(3) 0.011(3)
C66 0.046(4) 0.038(3) 0.032(3) 0.011(3) -0.013(3) -0.004(3)
C67 0.038(4) 0.048(4) 0.039(4) 0.007(3) 0.002(3) 0.012(3)
C68 0.037(4) 0.049(4) 0.071(5) 0.008(4) -0.019(4) 0.004(3)
C69 0.048(4) 0.045(4) 0.057(4) 0.025(3) 0.007(3) -0.004(3)
C70 0.060(4) 0.022(3) 0.043(4) 0.002(3) 0.007(3) 0.009(3)
C71 0.044(4) 0.038(4) 0.065(4) 0.009(3) 0.022(3) 0.011(3)
C72 0.080(5) 0.031(3) 0.040(4) 0.009(3) 0.024(4) -0.008(3)
C73 0.059(5) 0.028(3) 0.060(5) 0.008(3) 0.029(4) 0.007(3)
C74 0.040(4) 0.036(4) 0.065(4) 0.004(3) 0.005(3) 0.008(3)
C75 0.039(4) 0.050(4) 0.047(4) 0.009(3) 0.009(3) -0.010(3)
C76 0.093(6) 0.034(4) 0.036(4) 0.007(3) 0.018(4) 0.006(4)
C77 0.052(4) 0.033(4) 0.066(4) 0.003(3) -0.016(3) -0.010(3)
C78 0.033(4) 0.069(5) 0.049(4) 0.014(4) 0.012(3) 0.005(3)
C79 0.049(4) 0.047(4) 0.048(4) 0.021(3) -0.010(3) 0.004(3)
C80 0.052(4) 0.036(4) 0.063(4) 0.012(3) 0.015(4) 0.019(3)
C81 0.045(4) 0.049(4) 0.058(4) 0.014(3) 0.012(3) -0.008(3)
C82 0.032(4) 0.058(4) 0.070(5) 0.013(4) 0.011(3) -0.008(3)
C83 0.040(4) 0.038(4) 0.105(6) 0.004(4) 0.019(4) 0.010(3)
C84 0.032(4) 0.075(5) 0.058(4) 0.022(4) 0.013(3) 0.023(4)
C85 0.065(5) 0.028(3) 0.042(4) 0.001(3) 0.002(3) 0.002(3)
C86 0.063(5) 0.031(4) 0.075(5) -0.001(4) 0.040(4) -0.004(3)
C87 0.037(4) 0.041(4) 0.067(5) 0.008(3) 0.005(3) 0.002(3)
C88 0.059(4) 0.052(4) 0.044(4) 0.011(3) -0.013(3) -0.006(3)
C89 0.036(4) 0.074(5) 0.080(5) 0.030(4) -0.002(4) -0.003(3)
C90 0.030(4) 0.042(4) 0.088(5) -0.001(3) -0.012(3) 0.000(3)
C91 0.060(4) 0.032(4) 0.070(5) 0.003(3) -0.004(4) 0.007(3)
C92 0.051(4) 0.080(5) 0.067(5) 0.019(4) 0.026(4) -0.008(4)
C93 0.059(5) 0.097(6) 0.060(5) 0.028(4) -0.016(4) -0.013(4)
C94 0.044(4) 0.075(5) 0.119(7) 0.032(5) 0.025(4) 0.011(4)
C95 0.051(5) 0.071(5) 0.121(7) -0.008(5) -0.007(5) -0.018(4)

loop_
_atom_type_symbol
_atom_type_description
_atom_type_scat_dispersion_real
_atom_type_scat_dispersion_imag
_atom_type_scat_source
C C 0.0033 0.0016 'International Tables Vol C Tables 4.2.6.8 and 6.1.1.4'
H H 0.0000 0.0000 'International Tables Vol C Tables 4.2.6.8 and 6.1.1.4'
N N 0.0061 0.0033 'International Tables Vol C Tables 4.2.6.8 and 6.1.1.4'
P P 0.1023 0.0942 'International Tables Vol C Tables 4.2.6.8 and 6.1.1.4'
Ge Ge 0.1547 1.8001 'International Tables Vol C Tables 4.2.6.8 and 6.1.1.4'

loop_
_geom_angle_atom_site_label_1
_geom_angle_atom_site_label_2
_geom_angle_atom_site_label_3
_geom_angle
N2 Ge1 N1 107.13(16)
N3 Ge2 N4 108.79(17)
N2 P2 C4 105.36(19)
N2 P2 C5 104.1(2)
C4 P2 C5 102.4(2)
N1 P1 C96 107.4(2)
N1 P1 C9 105.7(2)
C96 P1 C9 100.7(2)
N3 P3 C12 104.5(2)
N3 P3 C41 104.6(2)
C12 P3 C41 102.2(2)
N4 P4 C17 106.2(2)
N4 P4 C26 107.2(2)
C17 P4 C26 100.8(2)
C1 N2 P2 120.2(3)
C1 N2 Ge1 110.0(3)
P2 N2 Ge1 129.8(2)
C2 N1 P1 123.8(3)
C2 N1 Ge1 106.6(3)
P1 N1 Ge1 129.6(2)
C16 N3 P3 120.3(3)
C16 N3 Ge2 108.5(3)
P3 N3 Ge2 131.1(2)
C14 N4 P4 122.3(3)
C14 N4 Ge2 110.1(3)
P4 N4 Ge2 127.6(2)
C22 C96 C34 118.3(5)
C22 C96 P1 126.4(4)
C34 C96 P1 115.2(4)
C21 C1 C7 121.5(4)
C21 C1 N2 118.8(4)
C7 C1 N2 119.7(4)
C11 C4 C13 117.9(4)
C11 C4 P2 126.9(4)
C13 C4 P2 115.2(4)
C29 C3 C2 117.9(4)
C29 C3 C6 119.8(4)
C2 C3 C6 122.3(4)
C3 C2 C10 121.7(4)
C3 C2 N1 119.0(4)
C10 C2 N1 119.1(4)
C27 C5 C35 116.9(4)
C27 C5 P2 120.0(4)
C35 C5 P2 122.2(4)
C3 C6 C71 111.2(4)
C3 C6 C53 112.3(4)
C71 C6 C53 109.5(4)
C3 C6 H6 107.9
C71 C6 H6 107.9
C53 C6 H6 107.9
C42 C7 C1 117.3(5)
C42 C7 C15 119.2(4)
C1 C7 C15 123.5(4)
C10 C8 C54 111.2(4)
C10 C8 C75 112.0(4)
C54 C8 C75 110.5(4)
C10 C8 H8 107.7
C54 C8 H8 107.7
C75 C8 H8 107.7
C28 C9 C24 116.7(5)
C28 C9 P1 123.9(4)
C24 C9 P1 118.4(4)
C32 C10 C2 116.7(5)
C32 C10 C8 119.6(5)
C2 C10 C8 123.8(4)
C37 C11 C4 120.8(5)
C37 C11 H11 119.6
C4 C11 H11 119.6
C23 C12 C25 116.7(5)
C23 C12 P3 120.3(4)
C25 C12 P3 121.9(4)
C62 C13 C4 120.9(5)
C62 C13 H13 119.6
C4 C13 H13 119.6
C20 C14 C18 120.1(5)
C20 C14 N4 118.7(5)
C18 C14 N4 121.1(4)
C7 C15 C33 112.0(4)
C7 C15 C65 111.4(4)
C33 C15 C65 110.7(4)
C7 C15 H15 107.5
C33 C15 H15 107.5
C65 C15 H15 107.5
C19 C16 C60 120.8(5)
C19 C16 N3 121.0(5)
C60 C16 N3 118.1(5)
C57 C17 C30 117.4(5)
C57 C17 P4 117.2(4)
C30 C17 P4 124.5(4)
C59 C18 C14 118.3(5)
C59 C18 C55 118.7(5)
C14 C18 C55 123.0(4)
C85 C19 C16 118.7(5)
C85 C19 C39 117.5(5)
C16 C19 C39 123.7(5)
C52 C20 C14 118.7(5)
C52 C20 C51 118.9(5)
C14 C20 C51 122.4(5)
C1 C21 C38 118.3(5)
C1 C21 C40 122.2(4)
C38 C21 C40 119.5(5)
C43 C22 C96 121.0(5)
C43 C22 H22 119.5
C96 C22 H22 119.5
C46 C23 C12 122.1(5)
C46 C23 H23 119.0
C12 C23 H23 119.0
C61 C24 C9 121.2(5)
C61 C24 H24 119.4
C9 C24 H24 119.4
C49 C25 C12 121.1(5)
C49 C25 H25 119.4
C12 C25 H25 119.4
C36 C26 C48 117.9(5)
C36 C26 P4 128.6(4)
C48 C26 P4 113.4(4)
C58 C27 C5 121.6(5)
C58 C27 H27 119.2
C5 C27 H27 119.2
C80 C28 C9 121.9(5)
C80 C28 H28 119.0
C9 C28 H28 119.0
C31 C29 C3 121.7(5)
C31 C29 H29 119.1
C3 C29 H29 119.1
C79 C30 C17 120.9(5)
C79 C30 H30 119.5
C17 C30 H30 119.5
C32 C31 C29 119.4(5)
C32 C31 H31 120.3
C29 C31 H31 120.3
C31 C32 C10 122.5(5)
C31 C32 H32 118.7
C10 C32 H32 118.7
C15 C33 H33A 109.5
C15 C33 H33B 109.5
H33A C33 H33B 109.5
C15 C33 H33C 109.5
H33A C33 H33C 109.5
H33B C33 H33C 109.5
C63 C34 C96 120.5(5)
C63 C34 H34 119.7
C96 C34 H34 119.7
C56 C35 C5 121.8(5)
C56 C35 H35 119.1
C5 C35 H35 119.1
C67 C36 C26 121.8(5)
C67 C36 H36 119.1
C26 C36 H36 119.1
C66 C37 C11 120.4(5)
C66 C37 H37 119.8
C11 C37 H37 119.8
C45 C38 C21 120.4(5)
C45 C38 H38 119.8
C21 C38 H38 119.8
C19 C39 C77 113.2(4)
C19 C39 C91 111.4(4)
C77 C39 C91 110.1(5)
C19 C39 H39 107.3
C77 C39 H39 107.3
C91 C39 H39 107.3
C90 C40 C21 113.5(4)
C90 C40 C92 109.9(5)
C21 C40 C92 109.4(5)
C90 C40 H40 108.0
C21 C40 H40 108.0
C92 C40 H40 108.0
C74 C41 C50 118.1(5)
C74 C41 P3 116.7(4)
C50 C41 P3 125.2(4)
C45 C42 C7 122.0(5)
C45 C42 H42 119.0
C7 C42 H42 119.0
C22 C43 C47 120.0(5)
C22 C43 H43 120.0
C47 C43 H43 120.0
C49 C44 C46 119.5(5)
C49 C44 H44 120.3
C46 C44 H44 120.3
C42 C45 C38 120.4(5)
C42 C45 H45 119.8
C38 C45 H45 119.8
C23 C46 C44 119.7(5)
C23 C46 H46 120.2
C44 C46 H46 120.2
C63 C47 C43 119.8(5)
C63 C47 H47 120.1
C43 C47 H47 120.1
C81 C48 C26 120.3(5)
C81 C48 H48 119.8
C26 C48 H48 119.8
C44 C49 C25 121.0(5)
C44 C49 H49 119.5
C25 C49 H49 119.5
C41 C50 C72 121.1(6)
C41 C50 H50 119.4
C72 C50 H50 119.4
C89 C51 C20 113.6(5)
C89 C51 C93 110.4(5)
C20 C51 C93 109.9(5)
C89 C51 H51 107.6
C20 C51 H51 107.6
C93 C51 H51 107.6
C70 C52 C20 121.2(5)
C70 C52 H52 119.4
C20 C52 H52 119.4
C6 C53 H53A 109.5
C6 C53 H53B 109.5
H53A C53 H53B 109.5
C6 C53 H53C 109.5
H53A C53 H53C 109.5
H53B C53 H53C 109.5
C8 C54 H54A 109.5
C8 C54 H54B 109.5
H54A C54 H54B 109.5
C8 C54 H54C 109.5
H54A C54 H54C 109.5
H54B C54 H54C 109.5
C18 C55 C88 113.3(5)
C18 C55 C69 111.0(4)
C88 C55 C69 109.7(5)
C18 C55 H55 107.6
C88 C55 H55 107.6
C69 C55 H55 107.6
C64 C56 C35 120.2(5)
C64 C56 H56 119.9
C35 C56 H56 119.9
C87 C57 C17 121.8(6)
C87 C57 H57 119.1
C17 C57 H57 119.1
C27 C58 C64 119.9(5)
C27 C58 H58 120.0
C64 C58 H58 120.0
C70 C59 C18 121.8(5)
C70 C59 H59 119.1
C18 C59 H59 119.1
C73 C60 C16 117.4(6)
C73 C60 C82 119.5(6)
C16 C60 C82 123.0(5)
C84 C61 C24 120.3(6)
C84 C61 H61 119.8
C24 C61 H61 119.8
C66 C62 C13 119.7(5)
C66 C62 H62 120.1
C13 C62 H62 120.1
C47 C63 C34 120.4(5)
C47 C63 H63 119.8
C34 C63 H63 119.8
C56 C64 C58 119.5(5)
C56 C64 H64 120.3
C58 C64 H64 120.3
C15 C65 H65A 109.5
C15 C65 H65B 109.5
H65A C65 H65B 109.5
C15 C65 H65C 109.5
H65A C65 H65C 109.5
H65B C65 H65C 109.5
C37 C66 C62 120.3(5)
C37 C66 H66 119.8
C62 C66 H66 119.8
C36 C67 C78 120.1(6)
C36 C67 H67 119.9
C78 C67 H67 119.9
C79 C68 C87 119.9(6)
C79 C68 H68 120.0
C87 C68 H68 120.0
C55 C69 H69A 109.5
C55 C69 H69B 109.5
H69A C69 H69B 109.5
C55 C69 H69C 109.5
H69A C69 H69C 109.5
H69B C69 H69C 109.5
C52 C70 C59 119.8(5)
C52 C70 H70 120.1
C59 C70 H70 120.1
C6 C71 H71A 109.5
C6 C71 H71B 109.5
H71A C71 H71B 109.5
C6 C71 H71C 109.5
H71A C71 H71C 109.5
H71B C71 H71C 109.5
C86 C72 C50 118.7(6)
C86 C72 H72 120.7
C50 C72 H72 120.7
C76 C73 C60 121.7(6)
C76 C73 H73 119.1
C60 C73 H73 119.1
C41 C74 C83 120.6(6)
C41 C74 H74 119.7
C83 C74 H74 119.7
C8 C75 H75A 109.5
C8 C75 H75B 109.5
H75A C75 H75B 109.5
C8 C75 H75C 109.5
H75A C75 H75C 109.5
H75B C75 H75C 109.5
C73 C76 C85 120.5(6)
C73 C76 H76 119.7
C85 C76 H76 119.7
C39 C77 H77A 109.5
C39 C77 H77B 109.5
H77A C77 H77B 109.5
C39 C77 H77C 109.5
H77A C77 H77C 109.5
H77B C77 H77C 109.5
C81 C78 C67 119.0(6)
C81 C78 H78 120.5
C67 C78 H78 120.5
C68 C79 C30 120.4(6)
C68 C79 H79 119.8
C30 C79 H79 119.8
C28 C80 C84 120.2(6)
C28 C80 H80 119.9
C84 C80 H80 119.9
C78 C81 C48 120.8(6)
C78 C81 H81 119.6
C48 C81 H81 119.6
C60 C82 C95 110.9(5)
C60 C82 C94 113.5(5)
C95 C82 C94 110.1(5)
C60 C82 H82 107.4
C95 C82 H82 107.4
C94 C82 H82 107.4
C86 C83 C74 120.1(6)
C86 C83 H83 120.0
C74 C83 H83 120.0
C61 C84 C80 119.6(5)
C61 C84 H84 120.2
C80 C84 H84 120.2
C76 C85 C19 120.8(6)
C76 C85 H85 119.6
C19 C85 H85 119.6
C83 C86 C72 121.4(6)
C83 C86 H86 119.3
C72 C86 H86 119.3
C68 C87 C57 119.6(6)
C68 C87 H87 120.2
C57 C87 H87 120.2
C55 C88 H88A 109.5
C55 C88 H88B 109.5
H88A C88 H88B 109.5
C55 C88 H88C 109.5
H88A C88 H88C 109.5
H88B C88 H88C 109.5
C51 C89 H89A 109.5
C51 C89 H89B 109.5
H89A C89 H89B 109.5
C51 C89 H89C 109.5
H89A C89 H89C 109.5
H89B C89 H89C 109.5
C40 C90 H90A 109.5
C40 C90 H90B 109.5
H90A C90 H90B 109.5
C40 C90 H90C 109.5
H90A C90 H90C 109.5
H90B C90 H90C 109.5
C39 C91 H91A 109.5
C39 C91 H91B 109.5
H91A C91 H91B 109.5
C39 C91 H91C 109.5
H91A C91 H91C 109.5
H91B C91 H91C 109.5
C40 C92 H92A 109.5
C40 C92 H92B 109.5
H92A C92 H92B 109.5
C40 C92 H92C 109.5
H92A C92 H92C 109.5
H92B C92 H92C 109.5
C51 C93 H93A 109.5
C51 C93 H93B 109.5
H93A C93 H93B 109.5
C51 C93 H93C 109.5
H93A C93 H93C 109.5
H93B C93 H93C 109.5
C82 C94 H94A 109.5
C82 C94 H94B 109.5
H94A C94 H94B 109.5
C82 C94 H94C 109.5
H94A C94 H94C 109.5
H94B C94 H94C 109.5
C82 C95 H95A 109.5
C82 C95 H95B 109.5
H95A C95 H95B 109.5
C82 C95 H95C 109.5
H95A C95 H95C 109.5
H95B C95 H95C 109.5

loop_
_geom_bond_atom_site_label_1
_geom_bond_atom_site_label_2
_geom_bond_distance
Ge1 N2 1.859(4)
Ge1 N1 1.870(4)
Ge2 N3 1.863(4)
Ge2 N4 1.876(4)
P2 N2 1.734(4)
P2 C4 1.825(5)
P2 C5 1.827(5)
P1 N1 1.734(4)
P1 C96 1.827(5)
P1 C9 1.827(5)
P3 N3 1.743(4)
P3 C12 1.824(5)
P3 C41 1.836(5)
P4 N4 1.729(4)
P4 C17 1.828(6)
P4 C26 1.827(5)
N2 C1 1.455(5)
N1 C2 1.459(6)
N3 C16 1.461(6)
N4 C14 1.447(6)
C96 C22 1.391(6)
C96 C34 1.396(6)
C1 C21 1.395(7)
C1 C7 1.406(6)
C4 C11 1.390(6)
C4 C13 1.396(7)
C3 C29 1.385(7)
C3 C2 1.404(6)
C3 C6 1.507(6)
C2 C10 1.412(6)
C5 C27 1.385(7)
C5 C35 1.401(6)
C6 C71 1.525(7)
C6 C53 1.525(7)
C6 H6 1.0000
C7 C42 1.389(7)
C7 C15 1.512(7)
C8 C10 1.497(7)
C8 C54 1.532(7)
C8 C75 1.537(7)
C8 H8 1.0000
C9 C28 1.391(7)
C9 C24 1.397(7)
C10 C32 1.398(7)
C11 C37 1.373(7)
C11 H11 0.9500
C12 C23 1.388(7)
C12 C25 1.399(6)
C13 C62 1.383(7)
C13 H13 0.9500
C14 C20 1.407(7)
C14 C18 1.407(7)
C15 C33 1.526(7)
C15 C65 1.534(7)
C15 H15 1.0000
C16 C19 1.393(7)
C16 C60 1.412(7)
C17 C57 1.384(7)
C17 C30 1.405(7)
C18 C59 1.383(7)
C18 C55 1.501(7)
C19 C85 1.395(7)
C19 C39 1.505(7)
C20 C52 1.387(7)
C20 C51 1.524(7)
C21 C38 1.396(7)
C21 C40 1.517(7)
C22 C43 1.376(7)
C22 H22 0.9500
C23 C46 1.373(7)
C23 H23 0.9500
C24 C61 1.379(7)
C24 H24 0.9500
C25 C49 1.376(7)
C25 H25 0.9500
C26 C36 1.378(7)
C26 C48 1.408(7)
C27 C58 1.375(7)
C27 H27 0.9500
C28 C80 1.366(7)
C28 H28 0.9500
C29 C31 1.378(7)
C29 H29 0.9500
C30 C79 1.376(7)
C30 H30 0.9500
C31 C32 1.365(7)
C31 H31 0.9500
C32 H32 0.9500
C33 H33A 0.9800
C33 H33B 0.9800
C33 H33C 0.9800
C34 C63 1.379(7)
C34 H34 0.9500
C35 C56 1.372(7)
C35 H35 0.9500
C36 C67 1.371(7)
C36 H36 0.9500
C37 C66 1.369(7)
C37 H37 0.9500
C38 C45 1.377(7)
C38 H38 0.9500
C39 C77 1.518(7)
C39 C91 1.530(7)
C39 H39 1.0000
C40 C90 1.513(7)
C40 C92 1.537(7)
C40 H40 1.0000
C41 C74 1.380(7)
C41 C50 1.388(7)
C42 C45 1.358(7)
C42 H42 0.9500
C43 C47 1.384(7)
C43 H43 0.9500
C44 C49 1.355(7)
C44 C46 1.387(7)
C44 H44 0.9500
C45 H45 0.9500
C46 H46 0.9500
C47 C63 1.378(7)
C47 H47 0.9500
C48 C81 1.387(7)
C48 H48 0.9500
C49 H49 0.9500
C50 C72 1.390(7)
C50 H50 0.9500
C51 C89 1.508(8)
C51 C93 1.528(8)
C51 H51 1.0000
C52 C70 1.369(8)
C52 H52 0.9500
C53 H53A 0.9800
C53 H53B 0.9800
C53 H53C 0.9800
C54 H54A 0.9800
C54 H54B 0.9800
C54 H54C 0.9800
C55 C88 1.518(7)
C55 C69 1.545(7)
C55 H55 1.0000
C56 C64 1.364(8)
C56 H56 0.9500
C57 C87 1.385(8)
C57 H57 0.9500
C58 C64 1.394(8)
C58 H58 0.9500
C59 C70 1.369(8)
C59 H59 0.9500
C60 C73 1.403(8)
C60 C82 1.502(8)
C61 C84 1.368(8)
C61 H61 0.9500
C62 C66 1.369(7)
C62 H62 0.9500
C63 H63 0.9500
C64 H64 0.9500
C65 H65A 0.9800
C65 H65B 0.9800
C65 H65C 0.9800
C66 H66 0.9500
C67 C78 1.401(8)
C67 H67 0.9500
C68 C79 1.376(8)
C68 C87 1.378(8)
C68 H68 0.9500
C69 H69A 0.9800
C69 H69B 0.9800
C69 H69C 0.9800
C70 H70 0.9500
C71 H71A 0.9800
C71 H71B 0.9800
C71 H71C 0.9800
C72 C86 1.361(9)
C72 H72 0.9500
C73 C76 1.353(8)
C73 H73 0.9500
C74 C83 1.379(8)
C74 H74 0.9500
C75 H75A 0.9800
C75 H75B 0.9800
C75 H75C 0.9800
C76 C85 1.370(8)
C76 H76 0.9500
C77 H77A 0.9800
C77 H77B 0.9800
C77 H77C 0.9800
C78 C81 1.369(8)
C78 H78 0.9500
C79 H79 0.9500
C80 C84 1.375(8)
C80 H80 0.9500
C81 H81 0.9500
C82 C95 1.523(8)
C82 C94 1.538(8)
C82 H82 1.0000
C83 C86 1.357(9)
C83 H83 0.9500
C84 H84 0.9500
C85 H85 0.9500
C86 H86 0.9500
C87 H87 0.9500
C88 H88A 0.9800
C88 H88B 0.9800
C88 H88C 0.9800
C89 H89A 0.9800
C89 H89B 0.9800
C89 H89C 0.9800
C90 H90A 0.9800
C90 H90B 0.9800
C90 H90C 0.9800
C91 H91A 0.9800
C91 H91B 0.9800
C91 H91C 0.9800
C92 H92A 0.9800
C92 H92B 0.9800
C92 H92C 0.9800
C93 H93A 0.9800
C93 H93B 0.9800
C93 H93C 0.9800
C94 H94A 0.9800
C94 H94B 0.9800
C94 H94C 0.9800
C95 H95A 0.9800
C95 H95B 0.9800
C95 H95C 0.9800
